data_7015816
loop_
_publ_author_name
'Levason, William'
'Light, Mark E.'
'Maheshwari, Seema'
'Reid, Gillian'
'Zhang, Wenjian'

_publ_section_title
;
 Unusual neutral ligand coordination to arsenic and antimony
 trifluoride.
;
_journal_issue 19
_journal_name_full 'Dalton transactions (Cambridge, England : 2003)'
_journal_page_first 5291
_journal_page_last 5297
_journal_paper_doi 10.1039/c1dt10113g
_journal_volume 40
_journal_year 2011
_chemical_formula_moiety 'C6 H18 As2 F3 O2 Sb'
_chemical_formula_structural '(F3 Sb) (C3 H9 As O)2'
_chemical_formula_sum 'C6 H18 As2 F3 O2 Sb'
_chemical_formula_weight 450.79
_chemical_name_common 'trifluorobis(trimethylarsine oxide)antimony(iii)'
_chemical_name_systematic
;
trifluorobis(trimethylarsine oxide)antimony(III)
;
_space_group_IT_number 14
_space_group_name_Hall '-P 2ybc'
_symmetry_cell_setting monoclinic
_symmetry_space_group_name_Hall '-P 2ybc'
_symmetry_space_group_name_H-M 'P 1 21/c 1'
_atom_sites_solution_hydrogens geom
_atom_sites_solution_primary direct
_atom_sites_solution_secondary difmap
_audit_creation_date 2010-07-22
_audit_creation_method 'SHELXL-97 + hand edit'
_cell_angle_alpha 90.00
_cell_angle_beta 97.531(10)
_cell_angle_gamma 90.00
_cell_formula_units_Z 4
_cell_length_a 8.1563(10)
_cell_length_b 13.546(2)
_cell_length_c 12.4707(15)
_cell_measurement_reflns_used 19553
_cell_measurement_temperature 120(2)
_cell_measurement_theta_max 27.48
_cell_measurement_theta_min 2.91
_cell_volume 1365.9(3)
_computing_cell_refinement 'DENZO (Otwinowski & Minor, 1997)'
_computing_data_collection 'COLLECT (Hooft, R.W.W., 1998)'
_computing_data_reduction 'DENZO (Otwinowski & Minor, 1997)'
_computing_structure_refinement 'SHELXL-97 (Sheldrick, 1997)'
_computing_structure_solution 'SHELXS-97 (Sheldrick, 1997)'
_diffrn_ambient_temperature 120(2)
_diffrn_measured_fraction_theta_full 0.995
_diffrn_measured_fraction_theta_max 0.995
_diffrn_measurement_device_type 'Bruker-Nonius 95mm CCD camera on \k-goniostat'
_diffrn_measurement_method '\f & \w scans'
_diffrn_radiation_monochromator '10cm confocal mirrors'
_diffrn_radiation_source 'Bruker-Nonius FR591 rotating anode'
_diffrn_radiation_type MoK\a
_diffrn_radiation_wavelength 0.71073
_diffrn_reflns_av_R_equivalents 0.0455
_diffrn_reflns_av_sigmaI/netI 0.0334
_diffrn_reflns_limit_h_max 8
_diffrn_reflns_limit_h_min -10
_diffrn_reflns_limit_k_max 17
_diffrn_reflns_limit_k_min -17
_diffrn_reflns_limit_l_max 16
_diffrn_reflns_limit_l_min -16
_diffrn_reflns_number 17429
_diffrn_reflns_theta_full 27.49
_diffrn_reflns_theta_max 27.49
_diffrn_reflns_theta_min 3.20
_diffrn_standards_number 0
_exptl_absorpt_coefficient_mu 6.840
_exptl_absorpt_correction_T_max 1.0000
_exptl_absorpt_correction_T_min 0.6064
_exptl_absorpt_correction_type multi-scan
_exptl_absorpt_process_details 'G.M. Sheldrick, (2007). SADABS. Version 2007/2. Bruker AXS Inc.'
_exptl_crystal_colour colourless
_exptl_crystal_density_diffrn 2.192
_exptl_crystal_density_method 'not measured'
_exptl_crystal_description block
_exptl_crystal_F_000 856
_exptl_crystal_size_max 0.12
_exptl_crystal_size_mid 0.06
_exptl_crystal_size_min 0.03
_refine_diff_density_max 1.599
_refine_diff_density_min -0.899
_refine_diff_density_rms 0.147
_refine_ls_extinction_method none
_refine_ls_goodness_of_fit_ref 1.080
_refine_ls_hydrogen_treatment constr
_refine_ls_matrix_type full
_refine_ls_number_parameters 133
_refine_ls_number_reflns 3124
_refine_ls_number_restraints 0
_refine_ls_restrained_S_all 1.080
_refine_ls_R_factor_all 0.0374
_refine_ls_R_factor_gt 0.0291
_refine_ls_shift/su_max 0.000
_refine_ls_shift/su_mean 0.000
_refine_ls_structure_factor_coef Fsqd
_refine_ls_weighting_details 'w=1/[\s^2^(Fo^2^)+(0.0187P)^2^+5.1953P] where P=(Fo^2^+2Fc^2^)/3'
_refine_ls_weighting_scheme calc
_refine_ls_wR_factor_gt 0.0636
_refine_ls_wR_factor_ref 0.0681
_reflns_number_gt 2753
_reflns_number_total 3124
_reflns_threshold_expression I>2sigma(I)
_cod_data_source_file c1dt10113g.txt
_cod_data_source_block 10sm708b
_cod_original_cell_volume 1366.0(3)
_cod_original_sg_symbol_H-M 'P 21/c'
_cod_database_code 7015816

loop_
_symmetry_equiv_pos_as_xyz
'x, y, z'
'-x, y+1/2, -z+1/2'
'-x, -y, -z'
'x, -y-1/2, z-1/2'

loop_
_atom_site_label
_atom_site_type_symbol
_atom_site_fract_x
_atom_site_fract_y
_atom_site_fract_z
_atom_site_U_iso_or_equiv
_atom_site_adp_type
_atom_site_occupancy
_atom_site_symmetry_multiplicity
_atom_site_calc_flag
_atom_site_refinement_flags
_atom_site_disorder_assembly
_atom_site_disorder_group
Sb1 Sb 0.40822(3) 0.061802(19) 0.188428(19) 0.01675(8) Uani 1 1 d . . .
As1 As -0.01892(5) 0.01583(3) 0.20360(3) 0.02060(11) Uani 1 1 d . . .
As2 As 0.52752(5) 0.15937(3) 0.45697(3) 0.01797(10) Uani 1 1 d . . .
F1 F 0.2747(3) 0.16619(17) 0.23962(18) 0.0222(5) Uani 1 1 d . . .
F2 F 0.2937(3) 0.1010(2) 0.04281(18) 0.0288(6) Uani 1 1 d . . .
F3 F 0.5641(3) 0.17270(19) 0.16651(19) 0.0268(5) Uani 1 1 d . . .
O1 O 0.1771(3) -0.0228(2) 0.2049(2) 0.0231(6) Uani 1 1 d . . .
O2 O 0.5227(3) 0.0673(2) 0.3649(2) 0.0218(6) Uani 1 1 d . . .
C1 C -0.0507(6) 0.0894(4) 0.3301(4) 0.0378(12) Uani 1 1 d . . .
H1A H -0.0048 0.0524 0.3946 0.057 Uiso 1 1 calc R . .
H1B H -0.1692 0.1002 0.3314 0.057 Uiso 1 1 calc R . .
H1C H 0.0056 0.1532 0.3289 0.057 Uiso 1 1 calc R . .
C2 C -0.1536(5) -0.0998(4) 0.2031(4) 0.0327(10) Uani 1 1 d . . .
H2A H -0.1602 -0.1322 0.1324 0.049 Uiso 1 1 calc R . .
H2B H -0.2649 -0.0811 0.2172 0.049 Uiso 1 1 calc R . .
H2C H -0.1047 -0.1453 0.2595 0.049 Uiso 1 1 calc R . .
C3 C -0.0926(5) 0.0974(3) 0.0823(3) 0.0271(9) Uani 1 1 d . . .
H3A H -0.0037 0.1426 0.0690 0.041 Uiso 1 1 calc R . .
H3B H -0.1892 0.1355 0.0972 0.041 Uiso 1 1 calc R . .
H3C H -0.1229 0.0559 0.0184 0.041 Uiso 1 1 calc R . .
C4 C 0.5555(5) 0.2857(3) 0.3942(3) 0.0220(8) Uani 1 1 d . . .
H4A H 0.6705 0.2933 0.3807 0.033 Uiso 1 1 calc R . .
H4B H 0.5286 0.3374 0.4440 0.033 Uiso 1 1 calc R . .
H4C H 0.4818 0.2912 0.3258 0.033 Uiso 1 1 calc R . .
C5 C 0.7101(5) 0.1356(3) 0.5662(3) 0.0234(8) Uani 1 1 d . . .
H5A H 0.7022 0.0686 0.5948 0.035 Uiso 1 1 calc R . .
H5B H 0.7081 0.1835 0.6249 0.035 Uiso 1 1 calc R . .
H5C H 0.8137 0.1424 0.5350 0.035 Uiso 1 1 calc R . .
C6 C 0.3313(5) 0.1576(3) 0.5245(3) 0.0246(9) Uani 1 1 d . . .
H6A H 0.2355 0.1704 0.4702 0.037 Uiso 1 1 calc R . .
H6B H 0.3382 0.2087 0.5805 0.037 Uiso 1 1 calc R . .
H6C H 0.3193 0.0928 0.5575 0.037 Uiso 1 1 calc R . .

loop_
_atom_site_aniso_label
_atom_site_aniso_U_11
_atom_site_aniso_U_22
_atom_site_aniso_U_33
_atom_site_aniso_U_23
_atom_site_aniso_U_13
_atom_site_aniso_U_12
Sb1 0.01499(13) 0.02034(15) 0.01489(13) -0.00157(9) 0.00188(9) -0.00040(9)
As1 0.01555(19) 0.0301(2) 0.01582(19) -0.00055(16) 0.00070(14) -0.00179(16)
As2 0.01951(19) 0.0181(2) 0.01569(19) 0.00053(15) 0.00004(14) -0.00011(15)
F1 0.0185(11) 0.0220(12) 0.0261(12) -0.0030(9) 0.0026(9) 0.0026(9)
F2 0.0311(13) 0.0386(15) 0.0156(11) 0.0037(10) -0.0016(9) -0.0064(11)
F3 0.0247(12) 0.0304(14) 0.0262(12) -0.0009(10) 0.0070(9) -0.0080(10)
O1 0.0161(13) 0.0272(16) 0.0257(15) 0.0018(12) 0.0016(11) -0.0001(11)
O2 0.0234(14) 0.0222(15) 0.0187(14) -0.0009(11) -0.0016(11) 0.0010(11)
C1 0.025(2) 0.063(4) 0.026(2) -0.014(2) 0.0043(17) 0.000(2)
C2 0.023(2) 0.045(3) 0.030(2) 0.007(2) 0.0004(17) -0.010(2)
C3 0.024(2) 0.027(2) 0.031(2) 0.0006(18) 0.0030(16) 0.0060(17)
C4 0.028(2) 0.019(2) 0.0185(19) 0.0019(15) 0.0008(15) 0.0022(16)
C5 0.026(2) 0.024(2) 0.0183(19) 0.0020(16) -0.0024(15) 0.0024(17)
C6 0.0220(19) 0.025(2) 0.027(2) -0.0051(17) 0.0054(16) -0.0031(16)

loop_
_atom_type_symbol
_atom_type_description
_atom_type_scat_dispersion_real
_atom_type_scat_dispersion_imag
_atom_type_scat_source
C C 0.0033 0.0016 'International Tables Vol C Tables 4.2.6.8 and 6.1.1.4'
H H 0.0000 0.0000 'International Tables Vol C Tables 4.2.6.8 and 6.1.1.4'
O O 0.0106 0.0060 'International Tables Vol C Tables 4.2.6.8 and 6.1.1.4'
F F 0.0171 0.0103 'International Tables Vol C Tables 4.2.6.8 and 6.1.1.4'
As As 0.0499 2.0058 'International Tables Vol C Tables 4.2.6.8 and 6.1.1.4'
Sb Sb -0.5866 1.5461 'International Tables Vol C Tables 4.2.6.8 and 6.1.1.4'

loop_
_geom_angle_atom_site_label_1
_geom_angle_atom_site_label_2
_geom_angle_atom_site_label_3
_geom_angle
_geom_angle_site_symmetry_1
_geom_angle_site_symmetry_3
_geom_angle_publ_flag
F1 Sb1 F2 83.69(10) . . ?
F1 Sb1 F3 83.83(10) . . ?
F2 Sb1 F3 84.63(10) . . ?
F1 Sb1 O1 80.07(10) . . ?
F2 Sb1 O1 85.46(10) . . ?
F3 Sb1 O1 161.91(10) . . ?
F1 Sb1 O2 80.50(10) . . ?
F2 Sb1 O2 162.12(11) . . ?
F3 Sb1 O2 85.42(10) . . ?
O1 Sb1 O2 99.89(10) . . ?
O1 As1 C3 112.89(16) . . ?
O1 As1 C1 112.72(17) . . ?
C3 As1 C1 106.9(2) . . ?
O1 As1 C2 106.89(18) . . ?
C3 As1 C2 110.54(19) . . ?
C1 As1 C2 106.8(2) . . ?
O2 As2 C6 110.16(16) . . ?
O2 As2 C4 112.09(16) . . ?
C6 As2 C4 110.20(18) . . ?
O2 As2 C5 107.84(16) . . ?
C6 As2 C5 107.74(18) . . ?
C4 As2 C5 108.67(18) . . ?
As1 O1 Sb1 130.64(16) . . ?
As2 O2 Sb1 130.58(15) . . ?
As1 C1 H1A 109.5 . . ?
As1 C1 H1B 109.5 . . ?
H1A C1 H1B 109.5 . . ?
As1 C1 H1C 109.5 . . ?
H1A C1 H1C 109.5 . . ?
H1B C1 H1C 109.5 . . ?
As1 C2 H2A 109.5 . . ?
As1 C2 H2B 109.5 . . ?
H2A C2 H2B 109.5 . . ?
As1 C2 H2C 109.5 . . ?
H2A C2 H2C 109.5 . . ?
H2B C2 H2C 109.5 . . ?
As1 C3 H3A 109.5 . . ?
As1 C3 H3B 109.5 . . ?
H3A C3 H3B 109.5 . . ?
As1 C3 H3C 109.5 . . ?
H3A C3 H3C 109.5 . . ?
H3B C3 H3C 109.5 . . ?
As2 C4 H4A 109.5 . . ?
As2 C4 H4B 109.5 . . ?
H4A C4 H4B 109.5 . . ?
As2 C4 H4C 109.5 . . ?
H4A C4 H4C 109.5 . . ?
H4B C4 H4C 109.5 . . ?
As2 C5 H5A 109.5 . . ?
As2 C5 H5B 109.5 . . ?
H5A C5 H5B 109.5 . . ?
As2 C5 H5C 109.5 . . ?
H5A C5 H5C 109.5 . . ?
H5B C5 H5C 109.5 . . ?
As2 C6 H6A 109.5 . . ?
As2 C6 H6B 109.5 . . ?
H6A C6 H6B 109.5 . . ?
As2 C6 H6C 109.5 . . ?
H6A C6 H6C 109.5 . . ?
H6B C6 H6C 109.5 . . ?

loop_
_geom_bond_atom_site_label_1
_geom_bond_atom_site_label_2
_geom_bond_distance
_geom_bond_site_symmetry_2
_geom_bond_publ_flag
Sb1 F1 1.943(2) . ?
Sb1 F2 2.002(2) . ?
Sb1 F3 2.010(2) . ?
Sb1 O1 2.238(3) . ?
Sb1 O2 2.276(3) . ?
As1 O1 1.680(3) . ?
As1 C3 1.906(4) . ?
As1 C1 1.911(4) . ?
As1 C2 1.913(5) . ?
As2 O2 1.692(3) . ?
As2 C6 1.903(4) . ?
As2 C4 1.908(4) . ?
As2 C5 1.909(4) . ?
C1 H1A 0.9800 . ?
C1 H1B 0.9800 . ?
C1 H1C 0.9800 . ?
C2 H2A 0.9800 . ?
C2 H2B 0.9800 . ?
C2 H2C 0.9800 . ?
C3 H3A 0.9800 . ?
C3 H3B 0.9800 . ?
C3 H3C 0.9800 . ?
C4 H4A 0.9800 . ?
C4 H4B 0.9800 . ?
C4 H4C 0.9800 . ?
C5 H5A 0.9800 . ?
C5 H5B 0.9800 . ?
C5 H5C 0.9800 . ?
C6 H6A 0.9800 . ?
C6 H6B 0.9800 . ?
C6 H6C 0.9800 . ?

loop_
_geom_torsion_atom_site_label_1
_geom_torsion_atom_site_label_2
_geom_torsion_atom_site_label_3
_geom_torsion_atom_site_label_4
_geom_torsion
_geom_torsion_site_symmetry_1
_geom_torsion_site_symmetry_2
_geom_torsion_site_symmetry_3
_geom_torsion_site_symmetry_4
_geom_torsion_publ_flag
C3 As1 O1 Sb1 50.9(3) . . . . ?
C1 As1 O1 Sb1 -70.3(3) . . . . ?
C2 As1 O1 Sb1 172.6(2) . . . . ?
F1 Sb1 O1 As1 23.64(19) . . . . ?
F2 Sb1 O1 As1 -60.7(2) . . . . ?
F3 Sb1 O1 As1 -3.8(5) . . . . ?
O2 Sb1 O1 As1 102.1(2) . . . . ?
C6 As2 O2 Sb1 85.2(2) . . . . ?
C4 As2 O2 Sb1 -37.9(2) . . . . ?
C5 As2 O2 Sb1 -157.4(2) . . . . ?
F1 Sb1 O2 As2 -23.36(19) . . . . ?
F2 Sb1 O2 As2 4.8(5) . . . . ?
F3 Sb1 O2 As2 61.1(2) . . . . ?
O1 Sb1 O2 As2 -101.4(2) . . . . ?
